data_4034968
loop_
_publ_author_name
'Samper Barcel\'o, V\'ictor'
'Bienz, Stefan'

_publ_section_title
;
 Synthesis of Highly Substituted 3-Pyrrolin-2-ones from N,N-Disubstituted
 \a-Amino Acids.
;
_journal_issue 5
_journal_name_full 'The Journal of organic chemistry'
_journal_page_first 2734
_journal_page_last 2743
_journal_paper_doi 10.1021/acs.joc.7b03187
_journal_volume 83
_journal_year 2018
_chemical_formula_moiety 'C12 H12 Cl N O2'
_chemical_formula_sum 'C12 H12 Cl N O2'
_chemical_formula_weight 237.68
_chemical_melting_point 379.6
_chemical_name_systematic 3-chloro-5-methoxy-1-methyl-4-phenyl-1,5-dihydro-2H-pyrrol-2-one
_space_group_crystal_system orthorhombic
_space_group_IT_number 61
_space_group_name_Hall '-P 2ac 2ab'
_space_group_name_H-M_alt 'P b c a'
_atom_sites_solution_hydrogens geom
_atom_sites_solution_primary direct
_audit_creation_method SHELXL-2017/1
_cell_angle_alpha 90
_cell_angle_beta 90
_cell_angle_gamma 90
_cell_formula_units_Z 8
_cell_length_a 10.18540(10)
_cell_length_b 7.01050(10)
_cell_length_c 31.6018(3)
_cell_measurement_reflns_used 39527
_cell_measurement_temperature 160(2)
_cell_measurement_theta_max 30.0
_cell_measurement_theta_min 2.0
_cell_volume 2256.52(4)
_computing_cell_refinement 'DENZO-SMN (Otwinowski & Minor, 1997)'
_computing_data_collection 'COLLECT (Nonius, 2000)'
_computing_data_reduction 'DENZO-SMN and SCALEPACK (Otwinowski & Minor, 1997)'
_computing_molecular_graphics 'ORTEPII (Johnson, 1976)'
_computing_publication_material 'SHELXL-2017 and PLATON (Spek, 2015)'
_computing_structure_refinement 'SHELXL-2017 (Sheldrick, 2015)'
_computing_structure_solution 'SIR92 (Altomare et al., 1994)'
_diffrn_ambient_temperature 160(2)
_diffrn_detector '65 mm CCD camera on \k goniostat'
_diffrn_detector_area_resol_mean 9
_diffrn_measured_fraction_theta_full 0.998
_diffrn_measured_fraction_theta_max 0.998
_diffrn_measurement_device_type 'Nonius KappaCCD area-detector diffractometer'
_diffrn_measurement_method '\f and \w scans with \k offsets'
_diffrn_radiation_monochromator 'horizontally mounted graphite crystal'
_diffrn_radiation_source 'Nonius FR590 sealed tube generator'
_diffrn_radiation_type 'Mo K\a'
_diffrn_radiation_wavelength 0.71073
_diffrn_reflns_av_R_equivalents 0.0699
_diffrn_reflns_av_unetI/netI 0.0357
_diffrn_reflns_Laue_measured_fraction_full 0.998
_diffrn_reflns_Laue_measured_fraction_max 0.998
_diffrn_reflns_limit_h_max 14
_diffrn_reflns_limit_h_min -14
_diffrn_reflns_limit_k_max 9
_diffrn_reflns_limit_k_min -9
_diffrn_reflns_limit_l_max 44
_diffrn_reflns_limit_l_min -44
_diffrn_reflns_number 53365
_diffrn_reflns_point_group_measured_fraction_full 0.998
_diffrn_reflns_point_group_measured_fraction_max 0.998
_diffrn_reflns_theta_full 25.242
_diffrn_reflns_theta_max 30.059
_diffrn_reflns_theta_min 3.263
_diffrn_standards_decay_% 0
_diffrn_standards_number 0
_exptl_absorpt_coefficient_mu 0.322
_exptl_absorpt_correction_T_max 0.941
_exptl_absorpt_correction_T_min 0.882
_exptl_absorpt_correction_type multi-scan
_exptl_absorpt_process_details '(Blessing, 1995)'
_exptl_crystal_colour yellow
_exptl_crystal_density_diffrn 1.399
_exptl_crystal_description prism
_exptl_crystal_F_000 992
_exptl_crystal_size_max 0.25
_exptl_crystal_size_mid 0.20
_exptl_crystal_size_min 0.20
_refine_diff_density_max 0.250
_refine_diff_density_min -0.272
_refine_diff_density_rms 0.055
_refine_ls_extinction_method none
_refine_ls_goodness_of_fit_ref 1.036
_refine_ls_hydrogen_treatment constr
_refine_ls_matrix_type full
_refine_ls_number_parameters 147
_refine_ls_number_reflns 3303
_refine_ls_number_restraints 0
_refine_ls_restrained_S_all 1.036
_refine_ls_R_factor_all 0.0698
_refine_ls_R_factor_gt 0.0395
_refine_ls_shift/su_max 0.001
_refine_ls_shift/su_mean 0.000
_refine_ls_structure_factor_coef Fsqd
_refine_ls_weighting_details 'w=1/[\s^2^(Fo^2^)+(0.0539P)^2^+0.6663P] where P=(Fo^2^+2Fc^2^)/3'
_refine_ls_weighting_scheme calc
_refine_ls_wR_factor_gt 0.0964
_refine_ls_wR_factor_ref 0.1095
_reflns_Friedel_coverage 0.000
_reflns_number_gt 2308
_reflns_number_total 3305
_reflns_threshold_expression 'I > 2\s(I)'
_cod_data_source_file jo7b03187_si_002.cif
_cod_data_source_block 8a
_cod_database_code 4034968
_shelx_shelxl_version_number 2017/1
_shelx_space_group_comment
;
The symmetry employed for this shelxl refinement is uniquely defined
by the following loop, which should always be used as a source of
symmetry information in preference to the above space-group names.
They are only intended as comments.
;

loop_
_space_group_symop_operation_xyz
'x, y, z'
'x+1/2, -y+1/2, -z'
'-x, y+1/2, -z+1/2'
'-x+1/2, -y, z+1/2'
'-x, -y, -z'
'-x-1/2, y-1/2, z'
'x, -y-1/2, z-1/2'
'x-1/2, y, -z-1/2'

loop_
_atom_site_label
_atom_site_type_symbol
_atom_site_fract_x
_atom_site_fract_y
_atom_site_fract_z
_atom_site_U_iso_or_equiv
_atom_site_adp_type
_atom_site_occupancy
_atom_site_site_symmetry_order
_atom_site_calc_flag
_atom_site_refinement_flags_posn
_atom_site_refinement_flags_adp
Cl3 Cl 0.67989(3) 0.17900(6) 0.15672(2) 0.02902(12) Uani 1 1 d . .
O2 O 0.65576(11) 0.26162(19) 0.06021(4) 0.0355(3) Uani 1 1 d . .
O5 O 1.10172(10) 0.25452(19) 0.07383(4) 0.0374(3) Uani 1 1 d . .
N1 N 0.87857(13) 0.2170(2) 0.05240(4) 0.0325(3) Uani 1 1 d . .
C2 C 0.76440(16) 0.2260(2) 0.07422(5) 0.0288(3) Uani 1 1 d . .
C3 C 0.80042(14) 0.1812(2) 0.11897(5) 0.0237(3) Uani 1 1 d . .
C4 C 0.92766(14) 0.1399(2) 0.12249(5) 0.0239(3) Uani 1 1 d . .
C5 C 0.98650(15) 0.1471(3) 0.07804(5) 0.0307(4) Uani 1 1 d . .
H5 H 1.006152 0.013382 0.069035 0.037 Uiso 1 1 calc R U
C6 C 0.8843(2) 0.2243(4) 0.00651(5) 0.0578(6) Uani 1 1 d . .
H61 H 0.862385 0.098608 -0.005100 0.087 Uiso 1 1 calc R U
H62 H 0.973063 0.260181 -0.002407 0.087 Uiso 1 1 calc R U
H63 H 0.821297 0.318877 -0.003917 0.087 Uiso 1 1 calc R U
C7 C 1.00826(14) 0.0896(2) 0.15921(4) 0.0231(3) Uani 1 1 d . .
C8 C 0.97927(15) 0.1601(2) 0.19959(5) 0.0272(3) Uani 1 1 d . .
H8 H 0.904982 0.240172 0.203494 0.033 Uiso 1 1 calc R U
C9 C 1.05796(15) 0.1143(3) 0.23398(5) 0.0317(4) Uani 1 1 d . .
H9 H 1.036968 0.162419 0.261262 0.038 Uiso 1 1 calc R U
C10 C 1.16668(15) -0.0010(2) 0.22867(5) 0.0327(4) Uani 1 1 d . .
H10 H 1.220873 -0.031453 0.252185 0.039 Uiso 1 1 calc R U
C11 C 1.19641(16) -0.0722(2) 0.18874(5) 0.0332(4) Uani 1 1 d . .
H11 H 1.270898 -0.151977 0.184993 0.040 Uiso 1 1 calc R U
C12 C 1.11800(15) -0.0273(2) 0.15452(5) 0.0288(3) Uani 1 1 d . .
H12 H 1.139159 -0.076790 0.127383 0.035 Uiso 1 1 calc R U
C13 C 1.08825(17) 0.4494(3) 0.08724(6) 0.0437(5) Uani 1 1 d . .
H131 H 1.012438 0.507198 0.073084 0.066 Uiso 1 1 calc R U
H132 H 1.167891 0.520428 0.079830 0.066 Uiso 1 1 calc R U
H133 H 1.075256 0.453614 0.117953 0.066 Uiso 1 1 calc R U

loop_
_atom_site_aniso_label
_atom_site_aniso_U_11
_atom_site_aniso_U_22
_atom_site_aniso_U_33
_atom_site_aniso_U_23
_atom_site_aniso_U_13
_atom_site_aniso_U_12
Cl3 0.02320(18) 0.0367(2) 0.0272(2) 0.00189(15) 0.00546(14) 0.00285(15)
O2 0.0283(6) 0.0487(7) 0.0296(6) 0.0036(5) -0.0056(5) 0.0030(5)
O5 0.0247(6) 0.0539(8) 0.0335(6) 0.0098(6) 0.0073(5) 0.0035(5)
N1 0.0283(7) 0.0492(9) 0.0200(6) 0.0035(6) 0.0014(5) 0.0049(6)
C2 0.0281(8) 0.0321(8) 0.0260(8) 0.0012(6) -0.0012(6) 0.0007(7)
C3 0.0248(7) 0.0257(7) 0.0206(7) -0.0006(6) 0.0017(5) 0.0002(6)
C4 0.0251(7) 0.0255(7) 0.0211(7) -0.0005(6) 0.0027(6) 0.0010(6)
C5 0.0260(7) 0.0425(9) 0.0237(7) 0.0023(7) 0.0031(6) 0.0033(7)
C6 0.0470(12) 0.1064(19) 0.0201(9) 0.0073(10) 0.0051(8) 0.0145(12)
C7 0.0207(6) 0.0246(7) 0.0239(7) 0.0018(6) 0.0010(5) -0.0016(6)
C8 0.0250(7) 0.0321(8) 0.0244(7) -0.0012(6) 0.0018(6) 0.0003(6)
C9 0.0316(8) 0.0405(9) 0.0230(7) 0.0027(7) 0.0005(6) -0.0022(7)
C10 0.0293(8) 0.0365(9) 0.0324(8) 0.0112(7) -0.0057(7) -0.0031(7)
C11 0.0281(8) 0.0319(9) 0.0395(9) 0.0076(7) 0.0001(7) 0.0064(7)
C12 0.0272(7) 0.0297(8) 0.0295(8) 0.0010(6) 0.0032(6) 0.0039(6)
C13 0.0304(9) 0.0482(11) 0.0526(11) 0.0190(9) 0.0002(8) -0.0052(8)

loop_
_atom_type_symbol
_atom_type_description
_atom_type_scat_dispersion_real
_atom_type_scat_dispersion_imag
_atom_type_scat_source
C C 0.0033 0.0016 'International Tables Vol C Tables 4.2.6.8 and 6.1.1.4'
H H 0.0000 0.0000 'International Tables Vol C Tables 4.2.6.8 and 6.1.1.4'
Cl Cl 0.1484 0.1585 'International Tables Vol C Tables 4.2.6.8 and 6.1.1.4'
N N 0.0061 0.0033 'International Tables Vol C Tables 4.2.6.8 and 6.1.1.4'
O O 0.0106 0.0060 'International Tables Vol C Tables 4.2.6.8 and 6.1.1.4'

loop_
_geom_angle_atom_site_label_1
_geom_angle_atom_site_label_2
_geom_angle_atom_site_label_3
_geom_angle
C5 O5 C13 113.77(12)
C2 N1 C5 112.47(13)
C2 N1 C6 122.79(14)
C5 N1 C6 122.62(14)
O2 C2 N1 127.24(15)
O2 C2 C3 127.60(14)
N1 C2 C3 105.15(13)
C4 C3 C2 111.31(13)
C4 C3 Cl3 129.58(12)
C2 C3 Cl3 119.04(11)
C3 C4 C7 131.59(13)
C3 C4 C5 107.30(13)
C7 C4 C5 121.09(12)
O5 C5 N1 113.59(13)
O5 C5 C4 115.72(13)
N1 C5 C4 103.14(12)
O5 C5 H5 108.0
N1 C5 H5 108.0
C4 C5 H5 108.0
N1 C6 H61 109.5
N1 C6 H62 109.5
H61 C6 H62 109.5
N1 C6 H63 109.5
H61 C6 H63 109.5
H62 C6 H63 109.5
C12 C7 C8 118.27(13)
C12 C7 C4 120.46(13)
C8 C7 C4 121.25(13)
C9 C8 C7 120.67(14)
C9 C8 H8 119.7
C7 C8 H8 119.7
C10 C9 C8 120.21(15)
C10 C9 H9 119.9
C8 C9 H9 119.9
C9 C10 C11 119.67(15)
C9 C10 H10 120.2
C11 C10 H10 120.2
C12 C11 C10 120.19(15)
C12 C11 H11 119.9
C10 C11 H11 119.9
C11 C12 C7 120.98(14)
C11 C12 H12 119.5
C7 C12 H12 119.5
O5 C13 H131 109.5
O5 C13 H132 109.5
H131 C13 H132 109.5
O5 C13 H133 109.5
H131 C13 H133 109.5
H132 C13 H133 109.5

loop_
_geom_bond_atom_site_label_1
_geom_bond_atom_site_label_2
_geom_bond_distance
Cl3 C3 1.7119(14)
O2 C2 1.2177(19)
O5 C5 1.4007(19)
O5 C13 1.437(2)
N1 C2 1.353(2)
N1 C5 1.451(2)
N1 C6 1.452(2)
C2 C3 1.494(2)
C3 C4 1.3326(19)
C4 C7 1.465(2)
C4 C5 1.5280(19)
C5 H5 1.0000
C6 H61 0.9800
C6 H62 0.9800
C6 H63 0.9800
C7 C12 1.394(2)
C7 C8 1.400(2)
C8 C9 1.388(2)
C8 H8 0.9500
C9 C10 1.381(2)
C9 H9 0.9500
C10 C11 1.390(2)
C10 H10 0.9500
C11 C12 1.381(2)
C11 H11 0.9500
C12 H12 0.9500
C13 H131 0.9800
C13 H132 0.9800
C13 H133 0.9800

loop_
_geom_torsion_atom_site_label_1
_geom_torsion_atom_site_label_2
_geom_torsion_atom_site_label_3
_geom_torsion_atom_site_label_4
_geom_torsion
C5 N1 C2 O2 -172.60(17)
C6 N1 C2 O2 -8.8(3)
C5 N1 C2 C3 6.96(18)
C6 N1 C2 C3 170.79(18)
O2 C2 C3 C4 176.82(17)
N1 C2 C3 C4 -2.74(18)
O2 C2 C3 Cl3 -0.5(2)
N1 C2 C3 Cl3 179.92(11)
C2 C3 C4 C7 179.32(15)
Cl3 C3 C4 C7 -3.7(3)
C2 C3 C4 C5 -2.26(17)
Cl3 C3 C4 C5 174.72(12)
C13 O5 C5 N1 62.30(18)
C13 O5 C5 C4 -56.76(18)
C2 N1 C5 O5 -134.21(14)
C6 N1 C5 O5 61.9(2)
C2 N1 C5 C4 -8.18(18)
C6 N1 C5 C4 -172.05(17)
C3 C4 C5 O5 130.70(15)
C7 C4 C5 O5 -50.7(2)
C3 C4 C5 N1 6.06(17)
C7 C4 C5 N1 -175.33(13)
C3 C4 C7 C12 150.71(17)
C5 C4 C7 C12 -27.5(2)
C3 C4 C7 C8 -30.7(3)
C5 C4 C7 C8 151.11(15)
C12 C7 C8 C9 -0.1(2)
C4 C7 C8 C9 -178.74(14)
C7 C8 C9 C10 0.4(2)
C8 C9 C10 C11 -0.5(3)
C9 C10 C11 C12 0.3(3)
C10 C11 C12 C7 0.0(2)
C8 C7 C12 C11 -0.1(2)
C4 C7 C12 C11 178.53(15)
